data_1539116
loop_
_publ_author_name
'Solodovnikov, S.F.'
'Balsanova, N.V.'
'Bazarova, Zh.G.'
'Bazarov, B.G.'
'Zolotova, E.S.'

_publ_section_title
;
 Phase formation in the Rb2 Mo O4 - Li2 Mo O4 - Hf (Mo O4)2 system and the
 crystal structure of Rb5 (Li1/3 Hf5/3) (Mo O4)6
;
_journal_name_full 'Zhurnal Neorganicheskoi Khimii'
_journal_page_first 1197
_journal_page_last 1201
_journal_volume 48
_journal_year 2003
_chemical_formula_sum 'Hf1.667 Li0.333 Mo6 O24 Rb5'
_chemical_name_systematic 'Rb5 (Li0.333 Hf1.667) (Mo O4)6'
_space_group_IT_number 161
_symmetry_space_group_name_Hall 'R 3 -2"c'
_symmetry_space_group_name_H-M 'R 3 c :H'
_cell_angle_alpha 90
_cell_angle_beta 90
_cell_angle_gamma 120
_cell_formula_units_Z 6
_cell_length_a 10.659
_cell_length_b 10.659
_cell_length_c 38.241
_cell_volume 3762.641
_citation_journal_id_ASTM ZNOKAQ
_cod_data_source_file Solodovnikov_ZNOKAQ_2003_473.cif
_cod_data_source_block Hf1.667Li0.333Mo6O24Rb5
_cod_original_cell_volume 3762.642
_cod_database_code 1539116

loop_
_symmetry_equiv_pos_as_xyz
x,y,z
-y,x-y,z
-x+y,-x,z
-y,-x,z+1/2
x,x-y,z+1/2
-x+y,y,z+1/2
x+2/3,y+1/3,z+1/3
-y+2/3,x-y+1/3,z+1/3
-x+y+2/3,-x+1/3,z+1/3
-y+2/3,-x+1/3,z+5/6
x+2/3,x-y+1/3,z+5/6
-x+y+2/3,y+1/3,z+5/6
x+1/3,y+2/3,z+2/3
-y+1/3,x-y+2/3,z+2/3
-x+y+1/3,-x+2/3,z+2/3
-y+1/3,-x+2/3,z+7/6
x+1/3,x-y+2/3,z+7/6
-x+y+1/3,y+2/3,z+7/6

loop_
_atom_site_label
_atom_site_type_symbol
_atom_site_fract_x
_atom_site_fract_y
_atom_site_fract_z
_atom_site_occupancy
_atom_site_U_iso_or_equiv
Rb2 Rb+1 0 0 0.3978 1 0.0
Li2 Li+1 0 0 0.7499 0.123 0.0
O4 O-2 0.232 0.244 0.1384 1 0.0
Rb3 Rb+1 0.3294 0.0496 0.1674 1 0.0
O2 O-2 0.527 0.361 0.116 1 0.0
O5 O-2 0.345 0.396 0.2569 1 0.0
O1 O-2 0.33 0.391 0.0723 1 0.0
Rb1 Rb+1 0 0 0.1032 1 0.0
O7 O-2 0.439 0.362 0.1962 1 0.0
O3 O-2 0.418 0.562 0.1349 1 0.0
O8 O-2 0.136 0.171 0.2166 1 0.0
O6 O-2 0.257 0.486 0.198 1 0.0
Hf2 Hf+4 0 0 0.7499 0.877 0.0
Hf1 Hf+4 0 0 0 0.79 0.0
Mo1 Mo+6 0.374 0.39 0.1161 1 0.0
Mo2 Mo+6 0.2947 0.3508 0.2163 1 0.0
Li1 Li+1 0 0 0 0.21 0.0
